data_2009484
loop_
_publ_author_name
'Kobayashi, K.'
'Tsuboyama, S.'
'Tsuboyama, K.'
'Sakurai, T.'

_publ_section_title
;
 HBF~4~ and HBr salts of new chiral cyclens
;
_journal_issue 2
_journal_name_full 'Acta Crystallographica Section C'
_journal_page_first 306
_journal_page_last 312
_journal_paper_doi 10.1107/S0108270193007139
_journal_volume 50
_journal_year 1994
_chemical_formula_moiety 'C30 H50 N4 , 2Br1'
_chemical_formula_sum 'C30 H50 Br2 N4'
_chemical_formula_weight 626.54
_symmetry_cell_setting orthorhombic
_symmetry_space_group_name_Hall 'P 2 2ab'
_symmetry_space_group_name_H-M 'P 21 21 2'
_atom_type_scat_source IntTabIV
_cell_angle_alpha 90.
_cell_angle_beta 90.
_cell_angle_gamma 90.
_cell_formula_units_Z 2
_cell_length_a 9.9730(10)
_cell_length_b 20.718(3)
_cell_length_c 7.541(2)
_cell_measurement_reflns_used 20
_cell_measurement_temperature 293
_cell_measurement_theta_max 12
_cell_measurement_theta_min 10
_cell_volume 1558.1(5)
_diffrn_measurement_device 'Rigaku AFC-4'
_diffrn_measurement_method '\w and \w/2\q (2\q>30\%)'
_diffrn_radiation_type MoK\a
_diffrn_radiation_wavelength 0.71073
_diffrn_reflns_limit_h_max 12
_diffrn_reflns_limit_h_min 0
_diffrn_reflns_limit_k_max 26
_diffrn_reflns_limit_k_min 0
_diffrn_reflns_limit_l_max 9
_diffrn_reflns_limit_l_min 0
_diffrn_reflns_number 1897
_diffrn_reflns_theta_max 27.5
_diffrn_standards_decay_% -0.5
_diffrn_standards_interval_count 100
_diffrn_standards_number 4
_exptl_absorpt_coefficient_mu 2.599
_exptl_absorpt_correction_type none
_exptl_crystal_colour colorless
_exptl_crystal_density_diffrn 1.335
_exptl_crystal_density_meas 1.338
_exptl_crystal_description plate
_exptl_crystal_size_max 0.55
_exptl_crystal_size_mid 0.35
_exptl_crystal_size_min 0.20
_refine_diff_density_max 0.62
_refine_diff_density_min -0.50
_refine_ls_goodness_of_fit_obs 2.18
_refine_ls_hydrogen_treatment refall
_refine_ls_number_parameters 264
_refine_ls_number_reflns 1306
_refine_ls_R_factor_obs 0.060
_refine_ls_shift/esd_max '0.72 [Br(1); \b~11~]'
_refine_ls_structure_factor_coef F
_refine_ls_weighting_details 'w = 1/(a|F~o~|^2^ + b|F~o~| + c)'
_refine_ls_weighting_scheme calc
_refine_ls_wR_factor_obs 0.068
_reflns_number_observed 1306
_reflns_number_total 1402
_reflns_observed_criterion |F~o~|>3\s(|F~o~|)
_cod_data_source_file oh1033.cif
_cod_data_source_block oh1033_structure_3_of_4
_cod_depositor_comments
;
 Adding the _atom_site_type_symbol data item.

 Antanas Vaitkus,
 2017-01-19

The following automatic conversions were performed:

'_refine_ls_weighting_scheme' value '1/(a|F~o~|^2^ + b|F~o~| + c)'
was changed to 'calc'. New tag '_refine_ls_weighting_details' was
created. The value of the new tag was set to 'w = 1/(a|F~o~|^2^ +
b|F~o~| + c)'.

Automatic conversion script
Id: cif_fix_values 3143 2015-03-26 13:38:13Z robertas 
;
_cod_original_cell_volume 1558.2(6)
_cod_database_code 2009484

loop_
_atom_site_label
_atom_site_type_symbol
_atom_site_fract_x
_atom_site_fract_y
_atom_site_fract_z
Br(1) Br .0 .0 .1453(2)
Br(2) Br .5 .0 -.1024(2)
N(1) N .0890(10) .0938(4) -.2570(10)
C(2) C .2060(10) .0767(4) -.3670(10)
C(3) C .1960(10) .0030(10) -.4070(10)
N(4) N .1860(10) -.0326(4) -.2390(10)
C(5) C .1600(10) -.1048(4) -.2570(10)
C(6) C .0300(10) -.1177(4) -.3520(10)
C(1)1 C .1270(10) .1350(10) -.1030(10)
C(1)2 C .1870(10) .2021(5) -.1440(10)
C(1)3 C .1050(10) .2550(10) -.1510(10)
C(1)4 C .1610(10) .3160(10) -.1790(10)
C(1)5 C .2930(10) .3240(10) -.1980(10)
C(1)6 C .3760(10) .2710(10) -.193(2)
C(1)7 C .3230(10) .2090(10) -.161(2)
C(2)1 C .2270(10) .1162(5) -.5380(10)
C(2)2 C .366(2) .1080(10) -.619(3)
C(5)1 C .2800(10) -.1366(4) -.346(2)
C(5)2 C .276(2) -.2100(10) -.333(2)
HN41 H .283(14) -.023(6) -.192(16)
HN42 H .106(13) -.011(7) -.185(15)
H2 H .296(13) .086(5) -.294(16)
H31 H .118(11) -.006(8) -.487(13)
H32 H .284(11) -.016(5) -.479(12)
H5 H -.152(12) .125(6) -.14(2)
H61 H .016(13) -.167(5) -.374(13)
H62 H .028(14) -.099(6) -.470(16)
H111 H .043(12) .138(5) -.032(15)
H112 H .196(13) .112(6) -.034(16)
H13 H -.007(13) .249(5) -.139(14)
H14 H .093(15) .354(7) -.19(2)
H15 H .335(13) .365(6) -.203(18)
H16 H .477(14) .272(5) -.208(15)
H17 H .381(12) .168(5) -.158(16)
H211 H .163(13) .099(6) -.626(18)
H212 H .206(13) .165(6) -.504(16)
H221 H .378(14) .136(6) -.74(2)
H222 H .376(17) .058(8) -.66(2)
H223 H .435(14) .123(7) -.52(2)
H511 H .290(13) -.122(6) -.480(18)
H512 H .367(12) -.115(5) -.289(16)
H521 H .367(13) -.226(6) -.393(17)
H522 H .190(14) -.229(6) -.395(18)
H523 H .286(13) -.226(5) -.210(19)

loop_
_geom_angle_atom_site_label_1
_geom_angle_atom_site_label_2
_geom_angle_atom_site_label_3
_geom_angle
_geom_angle_publ_flag
C(12) N(1) C(2) 116.6(7) yes
N(1) C(2) C(3) 107.1(7) yes
C(2) C(3) N(4) 109.2(7) yes
C(3) N(4) C(5) 115.3(8) yes
N(4) C(5) C(6) 111.6(7) yes
C(5) C(6) N(7) 113.9(8) yes

loop_
_geom_bond_atom_site_label_1
_geom_bond_atom_site_label_2
_geom_bond_distance
_geom_bond_publ_flag
N(1) C(2) 1.480(10) yes
C(2) C(3) 1.55(2) yes
C(3) N(4) 1.480(10) yes
N(4) C(5) 1.520(10) yes
C(5) C(6) 1.500(10) yes
C(6) N(7) 1.470(10) yes
N(1) C(1)1 1.490(10) yes
C(2) C(2)1 1.540(10) yes
C(5) C(5)1 1.520(10) yes

loop_
_geom_torsion_atom_site_label_1
_geom_torsion_atom_site_label_2
_geom_torsion_atom_site_label_3
_geom_torsion_atom_site_label_4
_geom_torsion
_geom_torsion_publ_flag
C(11) C(12) N(1) C(2) 152.5(8) yes
C(12) N(1) C(2) C(3) -93.4(9) yes
N(1) C(2) C(3) N(4) -55.6(9) yes
C(2) C(3) N(4) C(5) 173.4(7) yes
C(3) N(4) C(5) C(6) -60.3(10) yes
N(4) C(5) C(6) N(7) -63.0(9) yes
